data_2229400
loop_
_publ_author_name
'Ponugoti, Purushothama Rao'
'Penthala, Narsimha Reddy'
'Dwoskin, Linda P.'
'Parkin, Sean'
'Crooks, Peter A.'

_publ_section_title
;
 <i>cis</i>-2,5-Bis(2-fluoro-5-methoxyphenethyl)pyrrolidinium formate
;
_journal_coeditor_code HG2767
_journal_issue 3
_journal_name_full 'Acta Crystallographica Section E'
_journal_page_first o737
_journal_paper_doi 10.1107/S1600536811006143
_journal_volume 67
_journal_year 2011
_chemical_formula_iupac 'C22 H28 F2 N O2 +, C H O2 -'
_chemical_formula_moiety 'C22 H28 F2 N O2 +, C H O2 -'
_chemical_formula_sum 'C23 H29 F2 N O4'
_chemical_formula_weight 421.47
_chemical_name_systematic
;
<i>cis</i>)-2,5-Bis(2-fluoro-5-methoxyphenethyl)pyrrolidinium formate
;
_space_group_IT_number 19
_symmetry_cell_setting orthorhombic
_symmetry_space_group_name_Hall 'P 2ac 2ab'
_symmetry_space_group_name_H-M 'P 21 21 21'
_atom_sites_solution_hydrogens geom
_atom_sites_solution_primary direct
_atom_sites_solution_secondary difmap
_audit_creation_method SHELXL-97
_cell_angle_alpha 90.00
_cell_angle_beta 90.00
_cell_angle_gamma 90.00
_cell_formula_units_Z 12
_cell_length_a 7.83380(10)
_cell_length_b 27.8759(3)
_cell_length_c 29.3202(3)
_cell_measurement_reflns_used 8196
_cell_measurement_temperature 90.0(2)
_cell_measurement_theta_max 27.48
_cell_measurement_theta_min 1.00
_cell_volume 6402.78(13)
_computing_cell_refinement 'SCALEPACK (Otwinowski & Minor, 1997)'
_computing_data_collection 'COLLECT (Nonius, 1998)'
_computing_data_reduction 'DENZO-SMN (Otwinowski & Minor, 1997)'
_computing_molecular_graphics 'XP in SHELXTL (Sheldrick, 2008)'
_computing_publication_material
;
SHELXL97 (Sheldrick, 2008) and local procedures
;
_computing_structure_refinement 'SHELXL97 (Sheldrick, 2008)'
_computing_structure_solution 'SHELXS97 (Sheldrick, 2008)'
_diffrn_ambient_temperature 90.0(2)
_diffrn_detector_area_resol_mean 9.1
_diffrn_measured_fraction_theta_full 0.999
_diffrn_measured_fraction_theta_max 0.999
_diffrn_measurement_device_type 'Nonius KappaCCD'
_diffrn_measurement_method '\w scans at fixed \c = 55\%'
_diffrn_radiation_monochromator graphite
_diffrn_radiation_source 'fine-focus sealed tube'
_diffrn_radiation_type MoK\a
_diffrn_radiation_wavelength 0.71073
_diffrn_reflns_av_R_equivalents 0.0512
_diffrn_reflns_av_sigmaI/netI 0.0690
_diffrn_reflns_limit_h_max 10
_diffrn_reflns_limit_h_min -10
_diffrn_reflns_limit_k_max 36
_diffrn_reflns_limit_k_min -36
_diffrn_reflns_limit_l_max 38
_diffrn_reflns_limit_l_min -37
_diffrn_reflns_number 80877
_diffrn_reflns_theta_full 27.49
_diffrn_reflns_theta_max 27.49
_diffrn_reflns_theta_min 1.01
_diffrn_standards_number 0
_exptl_absorpt_coefficient_mu 0.100
_exptl_absorpt_correction_T_max 0.994
_exptl_absorpt_correction_T_min 0.973
_exptl_absorpt_correction_type multi-scan
_exptl_absorpt_process_details '(SCALEPACK; Otwinowski & Minor, 1997)'
_exptl_crystal_colour colourless
_exptl_crystal_density_diffrn 1.312
_exptl_crystal_density_method 'not measured'
_exptl_crystal_description plate
_exptl_crystal_F_000 2688
_exptl_crystal_size_max 0.28
_exptl_crystal_size_mid 0.18
_exptl_crystal_size_min 0.06
_refine_diff_density_max 0.344
_refine_diff_density_min -0.278
_refine_ls_extinction_method none
_refine_ls_goodness_of_fit_ref 1.003
_refine_ls_hydrogen_treatment constr
_refine_ls_matrix_type full
_refine_ls_number_parameters 817
_refine_ls_number_reflns 8166
_refine_ls_number_restraints 0
_refine_ls_restrained_S_all 1.003
_refine_ls_R_factor_all 0.1066
_refine_ls_R_factor_gt 0.0556
_refine_ls_shift/su_max 0.001
_refine_ls_shift/su_mean 0.000
_refine_ls_structure_factor_coef Fsqd
_refine_ls_weighting_details 'calc w=1/[\s^2^(Fo^2^)+(0.0915P)^2^] where P=(Fo^2^+2Fc^2^)/3'
_refine_ls_weighting_scheme calc
_refine_ls_wR_factor_gt 0.1303
_refine_ls_wR_factor_ref 0.1547
_reflns_number_gt 5100
_reflns_number_total 8166
_reflns_threshold_expression I>2\s(I)
_cod_data_source_file hg2767.cif
_cod_data_source_block I
_cod_database_code 2229400
_cod_database_fobs_code 2229400

loop_
_symmetry_equiv_pos_as_xyz
'x, y, z'
'-x+1/2, -y, z+1/2'
'x+1/2, -y+1/2, -z'
'-x, y+1/2, -z+1/2'

loop_
_atom_site_type_symbol
_atom_site_label
_atom_site_fract_x
_atom_site_fract_y
_atom_site_fract_z
_atom_site_U_iso_or_equiv
_atom_site_adp_type
_atom_site_calc_flag
_atom_site_refinement_flags
_atom_site_occupancy
_atom_site_disorder_assembly
_atom_site_disorder_group
N N1A 0.7000(4) 0.33489(10) 0.52187(9) 0.0234(7) Uani d . 1 . .
H H1A1 0.6523 0.3650 0.5228 0.028 Uiso calc R 1 . .
H H1A2 0.8169 0.3381 0.5218 0.028 Uiso calc R 1 . .
C C2A 0.6434(5) 0.30603(12) 0.56265(11) 0.0243(8) Uani d . 1 . .
H H2A 0.7412 0.2857 0.5731 0.029 Uiso calc R 1 . .
C C3A 0.5015(6) 0.27303(13) 0.54478(12) 0.0324(10) Uani d . 1 . .
H H3A1 0.5356 0.2390 0.5477 0.039 Uiso calc R 1 . .
H H3A2 0.3949 0.2781 0.5623 0.039 Uiso calc R 1 . .
C C4A 0.4750(5) 0.28602(12) 0.49485(12) 0.0248(9) Uani d . 1 . .
H H4A1 0.4500 0.2570 0.4766 0.030 Uiso calc R 1 . .
H H4A2 0.3793 0.3089 0.4914 0.030 Uiso calc R 1 . .
C C5A 0.6423(5) 0.30877(12) 0.47979(11) 0.0217(8) Uani d . 1 . .
H H5A 0.7262 0.2828 0.4727 0.026 Uiso calc R 1 . .
C C6A 0.6285(5) 0.34214(12) 0.43896(11) 0.0243(8) Uani d . 1 . .
H H6A1 0.5540 0.3694 0.4473 0.029 Uiso calc R 1 . .
H H6A2 0.5722 0.3246 0.4137 0.029 Uiso calc R 1 . .
C C7A 0.7984(6) 0.36200(13) 0.42158(12) 0.0331(10) Uani d . 1 . .
H H7A1 0.8629 0.3760 0.4474 0.040 Uiso calc R 1 . .
H H7A2 0.8673 0.3355 0.4086 0.040 Uiso calc R 1 . .
C C8A 0.7702(5) 0.39970(14) 0.38574(12) 0.0302(9) Uani d . 1 . .
C C9A 0.7528(6) 0.38972(13) 0.33965(14) 0.0366(11) Uani d . 1 . .
C C10A 0.7247(6) 0.42351(14) 0.30744(13) 0.0431(12) Uani d . 1 . .
H H10A 0.7149 0.4145 0.2763 0.052 Uiso calc R 1 . .
C C11A 0.7103(6) 0.47136(14) 0.32002(13) 0.0350(10) Uani d . 1 . .
H H11A 0.6901 0.4955 0.2978 0.042 Uiso calc R 1 . .
C C12A 0.7260(5) 0.48291(13) 0.36570(12) 0.0313(9) Uani d . 1 . .
C C13A 0.7538(5) 0.44768(13) 0.39795(12) 0.0287(9) Uani d . 1 . .
H H13A 0.7619 0.4564 0.4292 0.034 Uiso calc R 1 . .
C C14A 0.7149(8) 0.56681(13) 0.35088(14) 0.0605(16) Uani d . 1 . .
H H14A 0.6098 0.5648 0.3328 0.091 Uiso calc R 1 . .
H H14B 0.8139 0.5642 0.3306 0.091 Uiso calc R 1 . .
H H14C 0.7185 0.5976 0.3669 0.091 Uiso calc R 1 . .
O O15A 0.7182(4) 0.52938(9) 0.38272(8) 0.0395(8) Uani d . 1 . .
F F16A 0.7685(4) 0.34235(8) 0.32668(8) 0.0555(8) Uani d . 1 . .
C C17A 0.5908(5) 0.33851(12) 0.60142(11) 0.0225(8) Uani d . 1 . .
H H17A 0.5390 0.3188 0.6258 0.027 Uiso calc R 1 . .
H H17B 0.5023 0.3610 0.5903 0.027 Uiso calc R 1 . .
C C18A 0.7380(5) 0.36745(13) 0.62166(12) 0.0260(9) Uani d . 1 . .
H H18A 0.8298 0.3452 0.6313 0.031 Uiso calc R 1 . .
H H18B 0.7852 0.3889 0.5979 0.031 Uiso calc R 1 . .
C C19A 0.6829(5) 0.39723(12) 0.66218(11) 0.0214(8) Uani d . 1 . .
C C20A 0.6399(5) 0.37604(12) 0.70328(12) 0.0235(8) Uani d . 1 . .
C C21A 0.5787(5) 0.40074(13) 0.74026(13) 0.0287(9) Uani d . 1 . .
H H21A 0.5494 0.3843 0.7676 0.034 Uiso calc R 1 . .
C C22A 0.5604(5) 0.44993(13) 0.73709(12) 0.0294(9) Uani d . 1 . .
H H22A 0.5186 0.4678 0.7623 0.035 Uiso calc R 1 . .
C C23A 0.6033(5) 0.47283(12) 0.69689(12) 0.0261(9) Uani d . 1 . .
C C24A 0.6640(5) 0.44693(12) 0.65964(12) 0.0240(9) Uani d . 1 . .
H H24A 0.6929 0.4633 0.6323 0.029 Uiso calc R 1 . .
C C25A 0.6306(6) 0.54783(13) 0.65779(14) 0.0394(11) Uani d . 1 . .
H H25A 0.5748 0.5350 0.6305 0.059 Uiso calc R 1 . .
H H25B 0.7547 0.5449 0.6546 0.059 Uiso calc R 1 . .
H H25C 0.6002 0.5817 0.6615 0.059 Uiso calc R 1 . .
O O26A 0.5760(4) 0.52174(8) 0.69656(9) 0.0352(7) Uani d . 1 . .
F F27A 0.6578(3) 0.32703(7) 0.70685(7) 0.0347(6) Uani d . 1 . .
N N1B 0.1995(4) 0.49637(10) 0.53019(9) 0.0211(7) Uani d . 1 . .
H H1B1 0.3163 0.4928 0.5303 0.025 Uiso calc R 1 . .
H H1B2 0.1506 0.4664 0.5283 0.025 Uiso calc R 1 . .
C C2B 0.1418(5) 0.52129(12) 0.57307(11) 0.0231(8) Uani d . 1 . .
H H2B 0.2386 0.5409 0.5853 0.028 Uiso calc R 1 . .
C C3B -0.0018(5) 0.55540(13) 0.55755(12) 0.0313(10) Uani d . 1 . .
H H3B1 -0.1097 0.5475 0.5735 0.038 Uiso calc R 1 . .
H H3B2 0.0286 0.5891 0.5646 0.038 Uiso calc R 1 . .
C C4B -0.0223(5) 0.54870(12) 0.50654(12) 0.0258(9) Uani d . 1 . .
H H4B1 -0.0426 0.5799 0.4913 0.031 Uiso calc R 1 . .
H H4B2 -0.1192 0.5270 0.4998 0.031 Uiso calc R 1 . .
C C5B 0.1452(5) 0.52669(11) 0.49051(11) 0.0205(8) Uani d . 1 . .
H H5B 0.2307 0.5529 0.4860 0.025 Uiso calc R 1 . .
C C6B 0.1324(5) 0.49765(12) 0.44689(11) 0.0231(8) Uani d . 1 . .
H H6B1 0.0832 0.5183 0.4228 0.028 Uiso calc R 1 . .
H H6B2 0.0518 0.4708 0.4521 0.028 Uiso calc R 1 . .
C C7B 0.3001(5) 0.47696(13) 0.42935(12) 0.0287(9) Uani d . 1 . .
H H7B1 0.3770 0.5034 0.4201 0.034 Uiso calc R 1 . .
H H7B2 0.3568 0.4587 0.4540 0.034 Uiso calc R 1 . .
C C8B 0.2681(5) 0.44441(13) 0.38917(12) 0.0263(9) Uani d . 1 . .
C C9B 0.2464(6) 0.46143(13) 0.34513(13) 0.0357(11) Uani d . 1 . .
C C10B 0.2084(7) 0.43254(13) 0.30869(13) 0.0438(13) Uani d . 1 . .
H H10B 0.1926 0.4459 0.2792 0.053 Uiso calc R 1 . .
C C11B 0.1932(6) 0.38373(13) 0.31543(12) 0.0341(10) Uani d . 1 . .
H H11B 0.1688 0.3631 0.2905 0.041 Uiso calc R 1 . .
C C12B 0.2139(5) 0.36502(12) 0.35885(12) 0.0277(9) Uani d . 1 . .
C C13B 0.2498(5) 0.39520(13) 0.39497(11) 0.0267(9) Uani d . 1 . .
H H13B 0.2624 0.3819 0.4246 0.032 Uiso calc R 1 . .
C C14B 0.1873(7) 0.28431(13) 0.33248(14) 0.0503(14) Uani d . 1 . .
H H14D 0.2829 0.2890 0.3114 0.075 Uiso calc R 1 . .
H H14E 0.0795 0.2902 0.3165 0.075 Uiso calc R 1 . .
H H14F 0.1889 0.2513 0.3440 0.075 Uiso calc R 1 . .
O O15B 0.2027(4) 0.31685(8) 0.36954(8) 0.0364(7) Uani d . 1 . .
F F16B 0.2627(4) 0.50973(7) 0.33811(7) 0.0570(9) Uani d . 1 . .
C C17B 0.0877(5) 0.48538(12) 0.60918(11) 0.0250(9) Uani d . 1 . .
H H17C -0.0010 0.4641 0.5962 0.030 Uiso calc R 1 . .
H H17D 0.0362 0.5029 0.6351 0.030 Uiso calc R 1 . .
C C18B 0.2359(5) 0.45452(12) 0.62692(11) 0.0238(8) Uani d . 1 . .
H H18C 0.2832 0.4355 0.6014 0.029 Uiso calc R 1 . .
H H18D 0.3276 0.4758 0.6384 0.029 Uiso calc R 1 . .
C C19B 0.1814(5) 0.42096(12) 0.66466(12) 0.0241(9) Uani d . 1 . .
C C20B 0.1457(5) 0.43818(12) 0.70796(12) 0.0276(9) Uani d . 1 . .
C C21B 0.0951(5) 0.40914(13) 0.74316(13) 0.0323(10) Uani d . 1 . .
H H21B 0.0743 0.4222 0.7726 0.039 Uiso calc R 1 . .
C C22B 0.0748(5) 0.36083(13) 0.73535(13) 0.0316(10) Uani d . 1 . .
H H22B 0.0382 0.3403 0.7593 0.038 Uiso calc R 1 . .
C C23B 0.1076(5) 0.34209(12) 0.69258(12) 0.0265(9) Uani d . 1 . .
C C24B 0.1641(5) 0.37192(12) 0.65751(13) 0.0250(9) Uani d . 1 . .
H H24B 0.1909 0.3586 0.6285 0.030 Uiso calc R 1 . .
C C25B 0.1377(6) 0.27090(13) 0.64725(13) 0.0392(11) Uani d . 1 . .
H H25D 0.2593 0.2777 0.6428 0.059 Uiso calc R 1 . .
H H25E 0.0727 0.2832 0.6212 0.059 Uiso calc R 1 . .
H H25F 0.1207 0.2362 0.6498 0.059 Uiso calc R 1 . .
O O26B 0.0807(4) 0.29337(8) 0.68753(8) 0.0342(7) Uani d . 1 . .
F F27B 0.1639(3) 0.48627(7) 0.71591(7) 0.0386(6) Uani d . 1 . .
N N1C 0.2065(4) 0.83060(9) 0.49995(9) 0.0217(7) Uani d . 1 . .
H H1C1 0.3232 0.8270 0.4986 0.026 Uiso calc R 1 . .
H H1C2 0.1574 0.8006 0.4993 0.026 Uiso calc R 1 . .
C C2C 0.1453(5) 0.85987(11) 0.46041(11) 0.0226(8) Uani d . 1 . .
H H2C 0.2294 0.8860 0.4541 0.027 Uiso calc R 1 . .
C C3C -0.0201(5) 0.88190(12) 0.47814(11) 0.0244(9) Uani d . 1 . .
H H3C1 -0.0443 0.9126 0.4625 0.029 Uiso calc R 1 . .
H H3C2 -0.1173 0.8598 0.4732 0.029 Uiso calc R 1 . .
C C4C 0.0097(5) 0.88998(13) 0.52889(12) 0.0310(9) Uani d . 1 . .
H H4C1 -0.0949 0.8823 0.5464 0.037 Uiso calc R 1 . .
H H4C2 0.0406 0.9239 0.5347 0.037 Uiso calc R 1 . .
C C5C 0.1567(5) 0.85652(11) 0.54309(11) 0.0226(8) Uani d . 1 . .
H H5C 0.2553 0.8767 0.5532 0.027 Uiso calc R 1 . .
C C6C 0.1158(5) 0.82101(12) 0.58041(11) 0.0247(8) Uani d . 1 . .
H H6C1 0.0252 0.7991 0.5695 0.030 Uiso calc R 1 . .
H H6C2 0.0705 0.8386 0.6071 0.030 Uiso calc R 1 . .
C C7C 0.2707(5) 0.79116(12) 0.59547(11) 0.0243(9) Uani d . 1 . .
H H7C1 0.3130 0.7724 0.5691 0.029 Uiso calc R 1 . .
H H7C2 0.3631 0.8131 0.6052 0.029 Uiso calc R 1 . .
C C8C 0.2290(5) 0.75704(13) 0.63434(11) 0.0230(8) Uani d . 1 . .
C C9C 0.1995(5) 0.77341(12) 0.67784(12) 0.0258(9) Uani d . 1 . .
C C10C 0.1592(5) 0.74395(12) 0.71369(12) 0.0272(9) Uani d . 1 . .
H H10C 0.1365 0.7570 0.7430 0.033 Uiso calc R 1 . .
C C11C 0.1521(5) 0.69478(13) 0.70668(12) 0.0290(9) Uani d . 1 . .
H H11C 0.1272 0.6736 0.7312 0.035 Uiso calc R 1 . .
C C12C 0.1824(5) 0.67695(12) 0.66286(12) 0.0259(9) Uani d . 1 . .
C C13C 0.2188(5) 0.70811(12) 0.62752(12) 0.0238(9) Uani d . 1 . .
H H13C 0.2372 0.6956 0.5978 0.029 Uiso calc R 1 . .
C C14C 0.1721(7) 0.59550(12) 0.68860(14) 0.0495(14) Uani d . 1 . .
H H14G 0.0598 0.5975 0.7032 0.074 Uiso calc R 1 . .
H H14H 0.2610 0.6032 0.7109 0.074 Uiso calc R 1 . .
H H14I 0.1901 0.5629 0.6770 0.074 Uiso calc R 1 . .
O O15C 0.1799(4) 0.62879(8) 0.65165(8) 0.0379(8) Uani d . 1 . .
F F16C 0.2088(3) 0.82192(7) 0.68536(7) 0.0363(6) Uani d . 1 . .
C C17C 0.1235(5) 0.82966(12) 0.41795(11) 0.0235(8) Uani d . 1 . .
H H17E 0.0706 0.8498 0.3940 0.028 Uiso calc R 1 . .
H H17F 0.0430 0.8033 0.4249 0.028 Uiso calc R 1 . .
C C18C 0.2875(5) 0.80786(12) 0.39878(11) 0.0253(9) Uani d . 1 . .
H H18E 0.3666 0.8338 0.3896 0.030 Uiso calc R 1 . .
H H18F 0.3443 0.7884 0.4226 0.030 Uiso calc R 1 . .
C C19C 0.2472(5) 0.77652(12) 0.35794(11) 0.0240(9) Uani d . 1 . .
C C20C 0.2247(5) 0.79575(12) 0.31494(12) 0.0278(9) Uani d . 1 . .
C C21C 0.1729(5) 0.76943(14) 0.27767(12) 0.0333(10) Uani d . 1 . .
H H21C 0.1587 0.7842 0.2487 0.040 Uiso calc R 1 . .
C C22C 0.1419(5) 0.72082(13) 0.28340(12) 0.0312(10) Uani d . 1 . .
H H22C 0.1077 0.7018 0.2581 0.037 Uiso calc R 1 . .
C C23C 0.1607(5) 0.69997(13) 0.32604(13) 0.0289(9) Uani d . 1 . .
C C24C 0.2143(5) 0.72757(13) 0.36283(12) 0.0267(9) Uani d . 1 . .
H H24C 0.2288 0.7129 0.3918 0.032 Uiso calc R 1 . .
C C25C 0.1776(6) 0.62580(13) 0.36764(13) 0.0402(11) Uani d . 1 . .
H H25G 0.1243 0.6393 0.3950 0.060 Uiso calc R 1 . .
H H25H 0.3021 0.6281 0.3704 0.060 Uiso calc R 1 . .
H H25I 0.1445 0.5921 0.3645 0.060 Uiso calc R 1 . .
O O26C 0.1229(4) 0.65175(9) 0.32878(9) 0.0368(7) Uani d . 1 . .
F F27C 0.2552(3) 0.84398(7) 0.30887(7) 0.0399(6) Uani d . 1 . .
C C1S1 0.1081(5) 0.37264(12) 0.52746(12) 0.0259(9) Uani d . 1 . .
H H1S1 0.2286 0.3755 0.5296 0.031 Uiso calc R 1 . .
O O1S1 0.0262(4) 0.41060(9) 0.52353(9) 0.0310(7) Uani d . 1 . .
O O2S1 0.0481(4) 0.33102(9) 0.52884(9) 0.0308(7) Uani d . 1 . .
C C1S2 0.1155(5) 0.70727(12) 0.49452(11) 0.0255(8) Uani d . 1 . .
H H1S2 0.2358 0.7101 0.4915 0.031 Uiso calc R 1 . .
O O1S2 0.0346(4) 0.74531(9) 0.49840(9) 0.0278(6) Uani d . 1 . .
O O2S2 0.0557(4) 0.66551(9) 0.49421(9) 0.0322(7) Uani d . 1 . .
C C1S3 0.6079(5) 0.45870(12) 0.53183(12) 0.0261(9) Uani d . 1 . .
H H1S3 0.7286 0.4561 0.5338 0.031 Uiso calc R 1 . .
O O1S3 0.5466(3) 0.49960(8) 0.53746(9) 0.0320(7) Uani d . 1 . .
O O2S3 0.5280(3) 0.42086(8) 0.52393(8) 0.0271(6) Uani d . 1 . .

loop_
_atom_site_aniso_label
_atom_site_aniso_U_11
_atom_site_aniso_U_22
_atom_site_aniso_U_33
_atom_site_aniso_U_12
_atom_site_aniso_U_13
_atom_site_aniso_U_23
N1A 0.0222(18) 0.0227(16) 0.0252(16) -0.0007(14) 0.0016(14) 0.0002(13)
C2A 0.029(2) 0.0198(18) 0.0240(18) -0.0024(17) 0.0014(18) 0.0017(15)
C3A 0.038(3) 0.031(2) 0.028(2) -0.010(2) 0.002(2) 0.0001(17)
C4A 0.024(2) 0.0209(19) 0.030(2) -0.0049(17) -0.0005(18) -0.0030(16)
C5A 0.022(2) 0.0218(18) 0.0217(18) 0.0015(17) 0.0014(17) -0.0037(14)
C6A 0.029(2) 0.0227(19) 0.0213(18) 0.0025(18) -0.0004(17) -0.0024(15)
C7A 0.034(2) 0.036(2) 0.030(2) -0.002(2) 0.000(2) 0.0054(18)
C8A 0.024(2) 0.038(2) 0.029(2) -0.0033(19) 0.0007(18) 0.0078(17)
C9A 0.050(3) 0.025(2) 0.035(2) -0.001(2) 0.007(2) 0.0001(18)
C10A 0.066(3) 0.038(2) 0.026(2) -0.005(2) -0.004(2) 0.0023(19)
C11A 0.044(3) 0.033(2) 0.028(2) 0.000(2) -0.004(2) 0.0053(17)
C12A 0.033(2) 0.033(2) 0.028(2) -0.001(2) 0.000(2) 0.0018(17)
C13A 0.030(2) 0.032(2) 0.0241(18) -0.0048(19) 0.0020(19) 0.0030(16)
C14A 0.109(5) 0.031(2) 0.041(2) 0.010(3) 0.004(3) 0.007(2)
O15A 0.058(2) 0.0286(15) 0.0318(14) 0.0059(15) 0.0005(15) 0.0012(12)
F16A 0.094(2) 0.0329(13) 0.0399(13) -0.0057(15) 0.0023(15) -0.0009(11)
C17A 0.023(2) 0.0212(18) 0.0236(18) -0.0026(17) 0.0011(17) 0.0020(15)
C18A 0.025(2) 0.029(2) 0.0246(19) -0.0029(18) 0.0023(18) -0.0009(15)
C19A 0.018(2) 0.028(2) 0.0191(17) 0.0001(17) 0.0002(16) -0.0026(15)
C20A 0.029(2) 0.0186(19) 0.0225(18) -0.0015(17) -0.0060(18) -0.0019(15)
C21A 0.032(2) 0.031(2) 0.0229(19) -0.0016(19) -0.0006(18) -0.0010(17)
C22A 0.033(2) 0.031(2) 0.0237(19) -0.0054(19) 0.0015(18) -0.0030(17)
C23A 0.029(2) 0.0209(19) 0.029(2) 0.0007(18) -0.0023(19) 0.0012(16)
C24A 0.026(2) 0.0232(19) 0.0227(18) -0.0073(17) 0.0009(17) 0.0015(15)
C25A 0.049(3) 0.025(2) 0.044(2) -0.007(2) 0.005(2) 0.0036(18)
O26A 0.0481(19) 0.0240(14) 0.0336(15) 0.0007(14) 0.0082(15) 0.0004(12)
F27A 0.0526(16) 0.0231(11) 0.0286(11) 0.0015(11) 0.0036(11) 0.0010(9)
N1B 0.0200(17) 0.0221(15) 0.0211(15) 0.0036(14) 0.0007(14) 0.0021(12)
C2B 0.026(2) 0.0204(18) 0.0224(18) 0.0033(17) 0.0011(17) -0.0024(14)
C3B 0.035(2) 0.031(2) 0.028(2) 0.012(2) 0.0026(19) 0.0011(17)
C4B 0.027(2) 0.0199(19) 0.030(2) 0.0001(18) -0.0009(18) -0.0011(16)
C5B 0.025(2) 0.0152(17) 0.0207(17) 0.0017(16) 0.0020(16) 0.0026(14)
C6B 0.024(2) 0.0216(18) 0.0237(19) 0.0015(17) -0.0014(17) 0.0011(15)
C7B 0.027(2) 0.027(2) 0.032(2) 0.0024(19) -0.0014(19) -0.0021(16)
C8B 0.024(2) 0.026(2) 0.029(2) 0.0036(18) 0.0041(18) -0.0041(16)
C9B 0.059(3) 0.020(2) 0.028(2) 0.001(2) 0.007(2) 0.0002(16)
C10B 0.082(4) 0.027(2) 0.023(2) 0.009(2) 0.010(2) -0.0003(17)
C11B 0.052(3) 0.029(2) 0.0221(19) 0.005(2) 0.001(2) -0.0040(16)
C12B 0.031(2) 0.024(2) 0.028(2) 0.0018(18) 0.0002(19) -0.0023(16)
C13B 0.031(2) 0.031(2) 0.0179(17) 0.0063(19) 0.0037(17) -0.0021(15)
C14B 0.085(4) 0.029(2) 0.036(2) -0.004(3) 0.002(3) -0.0073(19)
O15B 0.055(2) 0.0270(14) 0.0273(13) -0.0026(15) 0.0022(15) -0.0028(11)
F16B 0.112(3) 0.0245(13) 0.0344(13) 0.0018(15) 0.0140(16) 0.0006(10)
C17B 0.027(2) 0.027(2) 0.0213(18) 0.0017(18) 0.0002(17) 0.0013(15)
C18B 0.023(2) 0.0261(19) 0.0223(17) -0.0002(18) 0.0023(17) 0.0041(15)
C19B 0.021(2) 0.026(2) 0.0258(19) 0.0012(17) 0.0008(17) 0.0041(16)
C20B 0.035(2) 0.022(2) 0.026(2) -0.0009(18) -0.0031(19) 0.0007(15)
C21B 0.044(3) 0.033(2) 0.0207(18) -0.001(2) 0.002(2) -0.0005(17)
C22B 0.033(2) 0.033(2) 0.029(2) 0.0024(19) 0.0042(19) 0.0056(18)
C23B 0.025(2) 0.025(2) 0.030(2) -0.0013(18) -0.0032(18) -0.0007(16)
C24B 0.023(2) 0.027(2) 0.0252(19) 0.0019(18) 0.0027(17) 0.0005(16)
C25B 0.043(3) 0.033(2) 0.042(2) 0.004(2) 0.006(2) -0.0021(19)
O26B 0.0428(19) 0.0256(14) 0.0342(15) -0.0055(13) 0.0058(14) 0.0028(12)
F27B 0.0566(17) 0.0275(12) 0.0318(12) -0.0022(12) 0.0004(12) 0.0016(10)
N1C 0.0238(17) 0.0165(15) 0.0246(16) 0.0031(14) -0.0013(15) -0.0002(12)
C2C 0.024(2) 0.0186(18) 0.0256(18) -0.0022(16) -0.0013(17) 0.0036(14)
C3C 0.025(2) 0.0241(19) 0.0240(19) 0.0007(17) 0.0002(17) 0.0039(16)
C4C 0.035(3) 0.036(2) 0.0223(19) 0.009(2) 0.0032(19) -0.0005(17)
C5C 0.027(2) 0.0198(18) 0.0215(17) 0.0008(17) -0.0004(17) -0.0016(14)
C6C 0.026(2) 0.0267(19) 0.0211(18) 0.0005(18) 0.0027(17) 0.0021(15)
C7C 0.025(2) 0.0274(19) 0.0206(18) -0.0023(18) 0.0038(17) 0.0019(15)
C8C 0.020(2) 0.029(2) 0.0200(18) 0.0039(17) -0.0019(17) 0.0036(15)
C9C 0.032(2) 0.0178(19) 0.028(2) -0.0013(18) 0.0007(19) -0.0017(15)
C10C 0.040(3) 0.025(2) 0.0169(17) 0.0009(18) 0.0013(18) 0.0027(15)
C11C 0.035(2) 0.027(2) 0.0247(19) -0.0021(19) -0.0006(19) 0.0051(16)
C12C 0.030(2) 0.0203(19) 0.0271(19) 0.0005(18) -0.0062(18) 0.0028(16)
C13C 0.029(2) 0.0240(19) 0.0188(17) 0.0051(18) -0.0001(17) -0.0012(15)
C14C 0.095(4) 0.019(2) 0.034(2) -0.004(2) -0.005(3) 0.0069(17)
O15C 0.064(2) 0.0209(14) 0.0286(14) 0.0002(15) -0.0058(15) -0.0006(11)
F16C 0.0566(17) 0.0216(11) 0.0306(12) -0.0011(11) 0.0030(12) -0.0013(9)
C17C 0.027(2) 0.0185(18) 0.0254(18) -0.0025(17) -0.0014(17) -0.0002(15)
C18C 0.023(2) 0.028(2) 0.0247(19) 0.0015(18) -0.0022(18) -0.0017(16)
C19C 0.021(2) 0.028(2) 0.0224(18) 0.0073(18) 0.0002(17) -0.0055(15)
C20C 0.033(2) 0.022(2) 0.028(2) 0.0015(18) 0.0018(19) -0.0003(16)
C21C 0.039(3) 0.039(2) 0.0226(19) 0.004(2) -0.0031(19) -0.0035(17)
C22C 0.031(2) 0.037(2) 0.025(2) 0.002(2) -0.0046(19) -0.0058(17)
C23C 0.028(2) 0.028(2) 0.031(2) -0.0010(19) -0.0037(19) -0.0058(17)
C24C 0.028(2) 0.027(2) 0.0252(19) 0.0035(18) -0.0009(18) -0.0033(16)
C25C 0.053(3) 0.030(2) 0.038(2) 0.005(2) -0.009(2) -0.0005(18)
O26C 0.0473(19) 0.0285(15) 0.0346(15) -0.0012(15) -0.0121(15) -0.0036(12)
F27C 0.0573(18) 0.0298(12) 0.0326(12) -0.0010(12) -0.0016(13) -0.0003(10)
C1S1 0.026(2) 0.023(2) 0.0284(19) 0.0001(18) -0.0008(18) -0.0039(16)
O1S1 0.0310(17) 0.0246(14) 0.0375(15) 0.0011(13) 0.0007(14) 0.0016(12)
O2S1 0.0284(17) 0.0239(14) 0.0400(15) -0.0026(13) 0.0001(13) -0.0013(12)
C1S2 0.022(2) 0.027(2) 0.0274(19) -0.0033(18) -0.0028(18) 0.0004(16)
O1S2 0.0289(15) 0.0225(13) 0.0320(13) 0.0015(13) -0.0015(13) -0.0012(11)
O2S2 0.0305(17) 0.0215(14) 0.0448(16) -0.0047(12) 0.0008(14) 0.0013(12)
C1S3 0.024(2) 0.027(2) 0.028(2) 0.0031(18) -0.0017(18) -0.0015(17)
O1S3 0.0269(16) 0.0224(14) 0.0466(17) 0.0034(13) -0.0005(14) 0.0025(13)
O2S3 0.0262(16) 0.0221(13) 0.0330(14) 0.0016(12) 0.0001(13) -0.0016(12)

loop_
_atom_type_symbol
_atom_type_description
_atom_type_scat_dispersion_real
_atom_type_scat_dispersion_imag
_atom_type_scat_source
C C 0.0033 0.0016 'International Tables Vol C Tables 4.2.6.8 and 6.1.1.4'
H H 0.0000 0.0000 'International Tables Vol C Tables 4.2.6.8 and 6.1.1.4'
F F 0.0171 0.0103 'International Tables Vol C Tables 4.2.6.8 and 6.1.1.4'
N N 0.0061 0.0033 'International Tables Vol C Tables 4.2.6.8 and 6.1.1.4'
O O 0.0106 0.0060 'International Tables Vol C Tables 4.2.6.8 and 6.1.1.4'

loop_
_geom_angle_atom_site_label_1
_geom_angle_atom_site_label_2
_geom_angle_atom_site_label_3
_geom_angle_site_symmetry_1
_geom_angle_site_symmetry_3
_geom_angle
_geom_angle_publ_flag
C5A N1A C2A . . 107.7(2) ?
C5A N1A H1A1 . . 110.2 ?
C2A N1A H1A1 . . 110.2 ?
C5A N1A H1A2 . . 110.2 ?
C2A N1A H1A2 . . 110.2 ?
H1A1 N1A H1A2 . . 108.5 ?
N1A C2A C17A . . 110.9(3) ?
N1A C2A C3A . . 105.2(3) ?
C17A C2A C3A . . 114.7(3) ?
N1A C2A H2A . . 108.6 ?
C17A C2A H2A . . 108.6 ?
C3A C2A H2A . . 108.6 ?
C4A C3A C2A . . 106.5(3) ?
C4A C3A H3A1 . . 110.4 ?
C2A C3A H3A1 . . 110.4 ?
C4A C3A H3A2 . . 110.4 ?
C2A C3A H3A2 . . 110.4 ?
H3A1 C3A H3A2 . . 108.6 ?
C5A C4A C3A . . 105.1(3) ?
C5A C4A H4A1 . . 110.7 ?
C3A C4A H4A1 . . 110.7 ?
C5A C4A H4A2 . . 110.7 ?
C3A C4A H4A2 . . 110.7 ?
H4A1 C4A H4A2 . . 108.8 ?
N1A C5A C6A . . 111.8(3) ?
N1A C5A C4A . . 102.9(3) ?
C6A C5A C4A . . 115.0(3) ?
N1A C5A H5A . . 109.0 ?
C6A C5A H5A . . 109.0 ?
C4A C5A H5A . . 109.0 ?
C5A C6A C7A . . 115.0(3) ?
C5A C6A H6A1 . . 108.5 ?
C7A C6A H6A1 . . 108.5 ?
C5A C6A H6A2 . . 108.5 ?
C7A C6A H6A2 . . 108.5 ?
H6A1 C6A H6A2 . . 107.5 ?
C8A C7A C6A . . 111.0(3) ?
C8A C7A H7A1 . . 109.4 ?
C6A C7A H7A1 . . 109.4 ?
C8A C7A H7A2 . . 109.4 ?
C6A C7A H7A2 . . 109.4 ?
H7A1 C7A H7A2 . . 108.0 ?
C9A C8A C13A . . 115.8(3) ?
C9A C8A C7A . . 123.8(4) ?
C13A C8A C7A . . 120.4(3) ?
C10A C9A F16A . . 119.3(4) ?
C10A C9A C8A . . 123.9(4) ?
F16A C9A C8A . . 116.9(3) ?
C9A C10A C11A . . 119.8(4) ?
C9A C10A H10A . . 120.1 ?
C11A C10A H10A . . 120.1 ?
C12A C11A C10A . . 118.3(4) ?
C12A C11A H11A . . 120.9 ?
C10A C11A H11A . . 120.9 ?
C13A C12A C11A . . 120.8(4) ?
C13A C12A O15A . . 115.1(3) ?
C11A C12A O15A . . 124.1(3) ?
C12A C13A C8A . . 121.5(3) ?
C12A C13A H13A . . 119.2 ?
C8A C13A H13A . . 119.2 ?
O15A C14A H14A . . 109.5 ?
O15A C14A H14B . . 109.5 ?
H14A C14A H14B . . 109.5 ?
O15A C14A H14C . . 109.5 ?
H14A C14A H14C . . 109.5 ?
H14B C14A H14C . . 109.5 ?
C12A O15A C14A . . 117.1(3) ?
C2A C17A C18A . . 113.7(3) ?
C2A C17A H17A . . 108.8 ?
C18A C17A H17A . . 108.8 ?
C2A C17A H17B . . 108.8 ?
C18A C17A H17B . . 108.8 ?
H17A C17A H17B . . 107.7 ?
C19A C18A C17A . . 112.3(3) ?
C19A C18A H18A . . 109.1 ?
C17A C18A H18A . . 109.1 ?
C19A C18A H18B . . 109.1 ?
C17A C18A H18B . . 109.1 ?
H18A C18A H18B . . 107.9 ?
C20A C19A C24A . . 116.4(3) ?
C20A C19A C18A . . 121.3(3) ?
C24A C19A C18A . . 122.2(3) ?
C21A C20A F27A . . 118.3(3) ?
C21A C20A C19A . . 124.0(3) ?
F27A C20A C19A . . 117.7(3) ?
C20A C21A C22A . . 118.8(4) ?
C20A C21A H21A . . 120.6 ?
C22A C21A H21A . . 120.6 ?
C23A C22A C21A . . 119.4(4) ?
C23A C22A H22A . . 120.3 ?
C21A C22A H22A . . 120.3 ?
O26A C23A C22A . . 115.1(3) ?
O26A C23A C24A . . 124.0(3) ?
C22A C23A C24A . . 120.8(3) ?
C23A C24A C19A . . 120.6(3) ?
C23A C24A H24A . . 119.7 ?
C19A C24A H24A . . 119.7 ?
O26A C25A H25A . . 109.5 ?
O26A C25A H25B . . 109.5 ?
H25A C25A H25B . . 109.5 ?
O26A C25A H25C . . 109.5 ?
H25A C25A H25C . . 109.5 ?
H25B C25A H25C . . 109.5 ?
C23A O26A C25A . . 117.8(3) ?
C5B N1B C2B . . 107.6(2) ?
C5B N1B H1B1 . . 110.2 ?
C2B N1B H1B1 . . 110.2 ?
C5B N1B H1B2 . . 110.2 ?
C2B N1B H1B2 . . 110.2 ?
H1B1 N1B H1B2 . . 108.5 ?
N1B C2B C17B . . 111.2(3) ?
N1B C2B C3B . . 104.9(3) ?
C17B C2B C3B . . 114.1(3) ?
N1B C2B H2B . . 108.8 ?
C17B C2B H2B . . 108.8 ?
C3B C2B H2B . . 108.8 ?
C4B C3B C2B . . 107.0(3) ?
C4B C3B H3B1 . . 110.3 ?
C2B C3B H3B1 . . 110.3 ?
C4B C3B H3B2 . . 110.3 ?
C2B C3B H3B2 . . 110.3 ?
H3B1 C3B H3B2 . . 108.6 ?
C3B C4B C5B . . 105.3(3) ?
C3B C4B H4B1 . . 110.7 ?
C5B C4B H4B1 . . 110.7 ?
C3B C4B H4B2 . . 110.7 ?
C5B C4B H4B2 . . 110.7 ?
H4B1 C4B H4B2 . . 108.8 ?
N1B C5B C6B . . 111.8(3) ?
N1B C5B C4B . . 103.4(3) ?
C6B C5B C4B . . 114.8(3) ?
N1B C5B H5B . . 108.9 ?
C6B C5B H5B . . 108.9 ?
C4B C5B H5B . . 108.9 ?
C5B C6B C7B . . 115.4(3) ?
C5B C6B H6B1 . . 108.4 ?
C7B C6B H6B1 . . 108.4 ?
C5B C6B H6B2 . . 108.4 ?
C7B C6B H6B2 . . 108.4 ?
H6B1 C6B H6B2 . . 107.5 ?
C8B C7B C6B . . 110.4(3) ?
C8B C7B H7B1 . . 109.6 ?
C6B C7B H7B1 . . 109.6 ?
C8B C7B H7B2 . . 109.6 ?
C6B C7B H7B2 . . 109.6 ?
H7B1 C7B H7B2 . . 108.1 ?
C9B C8B C13B . . 116.1(3) ?
C9B C8B C7B . . 122.8(3) ?
C13B C8B C7B . . 121.0(3) ?
F16B C9B C10B . . 118.8(3) ?
F16B C9B C8B . . 117.7(3) ?
C10B C9B C8B . . 123.5(3) ?
C9B C10B C11B . . 119.1(4) ?
C9B C10B H10B . . 120.4 ?
C11B C10B H10B . . 120.4 ?
C10B C11B C12B . . 119.5(3) ?
C10B C11B H11B . . 120.2 ?
C12B C11B H11B . . 120.2 ?
C13B C12B O15B . . 115.5(3) ?
C13B C12B C11B . . 119.9(3) ?
O15B C12B C11B . . 124.5(3) ?
C12B C13B C8B . . 121.9(3) ?
C12B C13B H13B . . 119.1 ?
C8B C13B H13B . . 119.1 ?
O15B C14B H14D . . 109.5 ?
O15B C14B H14E . . 109.5 ?
H14D C14B H14E . . 109.5 ?
O15B C14B H14F . . 109.5 ?
H14D C14B H14F . . 109.5 ?
H14E C14B H14F . . 109.5 ?
C12B O15B C14B . . 116.9(3) ?
C2B C17B C18B . . 113.3(3) ?
C2B C17B H17C . . 108.9 ?
C18B C17B H17C . . 108.9 ?
C2B C17B H17D . . 108.9 ?
C18B C17B H17D . . 108.9 ?
H17C C17B H17D . . 107.7 ?
C19B C18B C17B . . 112.4(3) ?
C19B C18B H18C . . 109.1 ?
C17B C18B H18C . . 109.1 ?
C19B C18B H18D . . 109.1 ?
C17B C18B H18D . . 109.1 ?
H18C C18B H18D . . 107.9 ?
C20B C19B C24B . . 117.3(3) ?
C20B C19B C18B . . 120.9(3) ?
C24B C19B C18B . . 121.7(3) ?
F27B C20B C21B . . 118.7(3) ?
F27B C20B C19B . . 118.3(3) ?
C21B C20B C19B . . 122.9(3) ?
C20B C21B C22B . . 119.1(4) ?
C20B C21B H21B . . 120.4 ?
C22B C21B H21B . . 120.4 ?
C21B C22B C23B . . 120.0(4) ?
C21B C22B H22B . . 120.0 ?
C23B C22B H22B . . 120.0 ?
O26B C23B C22B . . 116.1(3) ?
O26B C23B C24B . . 123.7(3) ?
C22B C23B C24B . . 120.2(3) ?
C19B C24B C23B . . 120.4(3) ?
C19B C24B H24B . . 119.8 ?
C23B C24B H24B . . 119.8 ?
O26B C25B H25D . . 109.5 ?
O26B C25B H25E . . 109.5 ?
H25D C25B H25E . . 109.5 ?
O26B C25B H25F . . 109.5 ?
H25D C25B H25F . . 109.5 ?
H25E C25B H25F . . 109.5 ?
C23B O26B C25B . . 118.6(3) ?
C2C N1C C5C . . 107.8(2) ?
C2C N1C H1C1 . . 110.1 ?
C5C N1C H1C1 . . 110.1 ?
C2C N1C H1C2 . . 110.1 ?
C5C N1C H1C2 . . 110.1 ?
H1C1 N1C H1C2 . . 108.5 ?
N1C C2C C17C . . 111.7(3) ?
N1C C2C C3C . . 103.2(3) ?
C17C C2C C3C . . 114.1(3) ?
N1C C2C H2C . . 109.2 ?
C17C C2C H2C . . 109.2 ?
C3C C2C H2C . . 109.2 ?
C4C C3C C2C . . 105.2(3) ?
C4C C3C H3C1 . . 110.7 ?
C2C C3C H3C1 . . 110.7 ?
C4C C3C H3C2 . . 110.7 ?
C2C C3C H3C2 . . 110.7 ?
H3C1 C3C H3C2 . . 108.8 ?
C3C C4C C5C . . 106.8(3) ?
C3C C4C H4C1 . . 110.4 ?
C5C C4C H4C1 . . 110.4 ?
C3C C4C H4C2 . . 110.4 ?
C5C C4C H4C2 . . 110.4 ?
H4C1 C4C H4C2 . . 108.6 ?
N1C C5C C6C . . 110.4(3) ?
N1C C5C C4C . . 104.9(3) ?
C6C C5C C4C . . 115.8(3) ?
N1C C5C H5C . . 108.5 ?
C6C C5C H5C . . 108.5 ?
C4C C5C H5C . . 108.5 ?
C5C C6C C7C . . 113.3(3) ?
C5C C6C H6C1 . . 108.9 ?
C7C C6C H6C1 . . 108.9 ?
C5C C6C H6C2 . . 108.9 ?
C7C C6C H6C2 . . 108.9 ?
H6C1 C6C H6C2 . . 107.7 ?
C8C C7C C6C . . 112.7(3) ?
C8C C7C H7C1 . . 109.1 ?
C6C C7C H7C1 . . 109.1 ?
C8C C7C H7C2 . . 109.1 ?
C6C C7C H7C2 . . 109.1 ?
H7C1 C7C H7C2 . . 107.8 ?
C9C C8C C13C . . 116.9(3) ?
C9C C8C C7C . . 121.6(3) ?
C13C C8C C7C . . 121.5(3) ?
C10C C9C F16C . . 118.6(3) ?
C10C C9C C8C . . 123.5(3) ?
F16C C9C C8C . . 117.9(3) ?
C9C C10C C11C . . 119.2(3) ?
C9C C10C H10C . . 120.4 ?
C11C C10C H10C . . 120.4 ?
C10C C11C C12C . . 118.7(3) ?
C10C C11C H11C . . 120.6 ?
C12C C11C H11C . . 120.6 ?
O15C C12C C13C . . 115.8(3) ?
O15C C12C C11C . . 124.1(3) ?
C13C C12C C11C . . 120.1(3) ?
C8C C13C C12C . . 121.6(3) ?
C8C C13C H13C . . 119.2 ?
C12C C13C H13C . . 119.2 ?
O15C C14C H14G . . 109.5 ?
O15C C14C H14H . . 109.5 ?
H14G C14C H14H . . 109.5 ?
O15C C14C H14I . . 109.5 ?
H14G C14C H14I . . 109.5 ?
H14H C14C H14I . . 109.5 ?
C12C O15C C14C . . 116.8(3) ?
C2C C17C C18C . . 115.4(3) ?
C2C C17C H17E . . 108.4 ?
C18C C17C H17E . . 108.4 ?
C2C C17C H17F . . 108.4 ?
C18C C17C H17F . . 108.4 ?
H17E C17C H17F . . 107.5 ?
C19C C18C C17C . . 110.1(3) ?
C19C C18C H18E . . 109.6 ?
C17C C18C H18E . . 109.6 ?
C19C C18C H18F . . 109.6 ?
C17C C18C H18F . . 109.6 ?
H18E C18C H18F . . 108.1 ?
C20C C19C C24C . . 116.7(3) ?
C20C C19C C18C . . 121.6(3) ?
C24C C19C C18C . . 121.4(3) ?
C21C C20C F27C . . 117.9(3) ?
C21C C20C C19C . . 123.7(3) ?
F27C C20C C19C . . 118.3(3) ?
C20C C21C C22C . . 118.4(3) ?
C20C C21C H21C . . 120.8 ?
C22C C21C H21C . . 120.8 ?
C21C C22C C23C . . 120.0(3) ?
C21C C22C H22C . . 120.0 ?
C23C C22C H22C . . 120.0 ?
O26C C23C C22C . . 116.0(3) ?
O26C C23C C24C . . 124.0(3) ?
C22C C23C C24C . . 120.0(3) ?
C23C C24C C19C . . 121.2(3) ?
C23C C24C H24C . . 119.4 ?
C19C C24C H24C . . 119.4 ?
O26C C25C H25G . . 109.5 ?
O26C C25C H25H . . 109.5 ?
H25G C25C H25H . . 109.5 ?
O26C C25C H25I . . 109.5 ?
H25G C25C H25I . . 109.5 ?
H25H C25C H25I . . 109.5 ?
C23C O26C C25C . . 118.7(3) ?
O1S1 C1S1 O2S1 . . 126.7(4) ?
O1S1 C1S1 H1S1 . . 116.6 ?
O2S1 C1S1 H1S1 . . 116.6 ?
O1S2 C1S2 O2S2 . . 127.1(4) ?
O1S2 C1S2 H1S2 . . 116.4 ?
O2S2 C1S2 H1S2 . . 116.4 ?
O2S3 C1S3 O1S3 . . 127.1(4) ?
O2S3 C1S3 H1S3 . . 116.5 ?
O1S3 C1S3 H1S3 . . 116.5 ?

loop_
_geom_bond_atom_site_label_1
_geom_bond_atom_site_label_2
_geom_bond_site_symmetry_2
_geom_bond_distance
_geom_bond_publ_flag
N1A C5A . 1.502(4) ?
N1A C2A . 1.508(4) ?
N1A H1A1 . 0.9200 ?
N1A H1A2 . 0.9200 ?
C2A C17A . 1.511(5) ?
C2A C3A . 1.535(5) ?
C2A H2A . 1.0000 ?
C3A C4A . 1.522(5) ?
C3A H3A1 . 0.9900 ?
C3A H3A2 . 0.9900 ?
C4A C5A . 1.522(5) ?
C4A H4A1 . 0.9900 ?
C4A H4A2 . 0.9900 ?
C5A C6A . 1.520(5) ?
C5A H5A . 1.0000 ?
C6A C7A . 1.529(5) ?
C6A H6A1 . 0.9900 ?
C6A H6A2 . 0.9900 ?
C7A C8A . 1.503(5) ?
C7A H7A1 . 0.9900 ?
C7A H7A2 . 0.9900 ?
C8A C9A . 1.386(5) ?
C8A C13A . 1.391(5) ?
C9A C10A . 1.352(5) ?
C9A F16A . 1.380(4) ?
C10A C11A . 1.388(5) ?
C10A H10A . 0.9500 ?
C11A C12A . 1.383(5) ?
C11A H11A . 0.9500 ?
C12A C13A . 1.380(5) ?
C12A O15A . 1.389(4) ?
C13A H13A . 0.9500 ?
C14A O15A . 1.400(4) ?
C14A H14A . 0.9800 ?
C14A H14B . 0.9800 ?
C14A H14C . 0.9800 ?
C17A C18A . 1.528(5) ?
C17A H17A . 0.9900 ?
C17A H17B . 0.9900 ?
C18A C19A . 1.512(5) ?
C18A H18A . 0.9900 ?
C18A H18B . 0.9900 ?
C19A C20A . 1.384(5) ?
C19A C24A . 1.395(5) ?
C20A C21A . 1.371(5) ?
C20A F27A . 1.377(4) ?
C21A C22A . 1.382(5) ?
C21A H21A . 0.9500 ?
C22A C23A . 1.382(5) ?
C22A H22A . 0.9500 ?
C23A O26A . 1.380(4) ?
C23A C24A . 1.393(5) ?
C24A H24A . 0.9500 ?
C25A O26A . 1.416(4) ?
C25A H25A . 0.9800 ?
C25A H25B . 0.9800 ?
C25A H25C . 0.9800 ?
N1B C5B . 1.500(4) ?
N1B C2B . 1.506(4) ?
N1B H1B1 . 0.9200 ?
N1B H1B2 . 0.9200 ?
C2B C17B . 1.517(4) ?
C2B C3B . 1.542(5) ?
C2B H2B . 1.0000 ?
C3B C4B . 1.516(5) ?
C3B H3B1 . 0.9900 ?
C3B H3B2 . 0.9900 ?
C4B C5B . 1.522(5) ?
C4B H4B1 . 0.9900 ?
C4B H4B2 . 0.9900 ?
C5B C6B . 1.517(4) ?
C5B H5B . 1.0000 ?
C6B C7B . 1.524(5) ?
C6B H6B1 . 0.9900 ?
C6B H6B2 . 0.9900 ?
C7B C8B . 1.508(5) ?
C7B H7B1 . 0.9900 ?
C7B H7B2 . 0.9900 ?
C8B C9B . 1.386(5) ?
C8B C13B . 1.390(5) ?
C9B F16B . 1.368(4) ?
C9B C10B . 1.371(5) ?
C10B C11B . 1.380(5) ?
C10B H10B . 0.9500 ?
C11B C12B . 1.385(5) ?
C11B H11B . 0.9500 ?
C12B C13B . 1.382(5) ?
C12B O15B . 1.381(4) ?
C13B H13B . 0.9500 ?
C14B O15B . 1.421(4) ?
C14B H14D . 0.9800 ?
C14B H14E . 0.9800 ?
C14B H14F . 0.9800 ?
C17B C18B . 1.536(5) ?
C17B H17C . 0.9900 ?
C17B H17D . 0.9900 ?
C18B C19B . 1.511(5) ?
C18B H18C . 0.9900 ?
C18B H18D . 0.9900 ?
C19B C20B . 1.386(5) ?
C19B C24B . 1.390(5) ?
C20B F27B . 1.368(4) ?
C20B C21B . 1.370(5) ?
C21B C22B . 1.375(5) ?
C21B H21B . 0.9500 ?
C22B C23B . 1.383(5) ?
C22B H22B . 0.9500 ?
C23B O26B . 1.382(4) ?
C23B C24B . 1.395(5) ?
C24B H24B . 0.9500 ?
C25B O26B . 1.409(4) ?
C25B H25D . 0.9800 ?
C25B H25E . 0.9800 ?
C25B H25F . 0.9800 ?
N1C C2C . 1.496(4) ?
N1C C5C . 1.508(4) ?
N1C H1C1 . 0.9200 ?
N1C H1C2 . 0.9200 ?
C2C C17C . 1.513(4) ?
C2C C3C . 1.525(5) ?
C2C H2C . 1.0000 ?
C3C C4C . 1.523(5) ?
C3C H3C1 . 0.9900 ?
C3C H3C2 . 0.9900 ?
C4C C5C . 1.539(5) ?
C4C H4C1 . 0.9900 ?
C4C H4C2 . 0.9900 ?
C5C C6C . 1.510(4) ?
C5C H5C . 1.0000 ?
C6C C7C . 1.536(5) ?
C6C H6C1 . 0.9900 ?
C6C H6C2 . 0.9900 ?
C7C C8C . 1.520(5) ?
C7C H7C1 . 0.9900 ?
C7C H7C2 . 0.9900 ?
C8C C9C . 1.374(5) ?
C8C C13C . 1.381(5) ?
C9C C10C . 1.371(5) ?
C9C F16C . 1.372(4) ?
C10C C11C . 1.387(5) ?
C10C H10C . 0.9500 ?
C11C C12C . 1.398(5) ?
C11C H11C . 0.9500 ?
C12C O15C . 1.382(4) ?
C12C C13C . 1.382(5) ?
C13C H13C . 0.9500 ?
C14C O15C . 1.428(4) ?
C14C H14G . 0.9800 ?
C14C H14H . 0.9800 ?
C14C H14I . 0.9800 ?
C17C C18C . 1.528(5) ?
C17C H17E . 0.9900 ?
C17C H17F . 0.9900 ?
C18C C19C . 1.516(5) ?
C18C H18E . 0.9900 ?
C18C H18F . 0.9900 ?
C19C C20C . 1.381(5) ?
C19C C24C . 1.396(5) ?
C20C C21C . 1.378(5) ?
C20C F27C . 1.377(4) ?
C21C C22C . 1.387(5) ?
C21C H21C . 0.9500 ?
C22C C23C . 1.387(5) ?
C22C H22C . 0.9500 ?
C23C O26C . 1.379(4) ?
C23C C24C . 1.390(5) ?
C24C H24C . 0.9500 ?
C25C O26C . 1.416(4) ?
C25C H25G . 0.9800 ?
C25C H25H . 0.9800 ?
C25C H25I . 0.9800 ?
C1S1 O1S1 . 1.243(4) ?
C1S1 O2S1 . 1.252(4) ?
C1S1 H1S1 . 0.9500 ?
C1S2 O1S2 . 1.240(4) ?
C1S2 O2S2 . 1.255(4) ?
C1S2 H1S2 . 0.9500 ?
C1S3 O2S3 . 1.249(4) ?
C1S3 O1S3 . 1.248(4) ?
C1S3 H1S3 . 0.9500 ?

loop_
_geom_hbond_atom_site_label_D
_geom_hbond_atom_site_label_H
_geom_hbond_atom_site_label_A
_geom_hbond_site_symmetry_A
_geom_hbond_distance_DH
_geom_hbond_distance_HA
_geom_hbond_distance_DA
_geom_hbond_angle_DHA
N1A H1A1 O2S3 . 0.92 1.84 2.750(4) 172
N1A H1A2 O2S1 1_655 0.92 1.83 2.737(4) 167
N1A H1A2 O1S1 1_655 0.92 2.60 3.314(4) 135
N1B H1B1 O1S3 . 0.92 1.83 2.729(4) 166
N1B H1B1 O2S3 . 0.92 2.61 3.329(4) 136
N1B H1B2 O1S1 . 0.92 1.84 2.756(4) 173
N1C H1C1 O2S2 3_566 0.92 1.85 2.743(4) 165
N1C H1C1 O1S2 3_566 0.92 2.61 3.330(4) 135
N1C H1C2 O1S2 . 0.92 1.82 2.733(4) 173
